data_4116410
loop_
_publ_author_name
'Mary K. Ellison'
'W. Robert Scheidt'

_publ_section_title
;
 Synthesis, Molecular Structures, and Properties of Six-Coordinate
 [Fe(OEP)(L)(NO)]+ Derivatives: Elusive Nitrosyl Ferric Porphyrins
;
_journal_name_full 'Journal of the American Chemical Society'
_journal_page_first 5210
_journal_page_last 5219
_journal_paper_doi 10.1021/ja984308q
_journal_volume 121
_journal_year 1999
_chemical_formula_sum 'C42 H50.5 Cl1.5 Fe N7 O5'
_chemical_formula_weight 842.42
_chemical_name_systematic
;
 ?
;
_space_group_IT_number 2
_symmetry_cell_setting triclinic
_symmetry_space_group_name_Hall '-P 1'
_symmetry_space_group_name_H-M 'P -1'
_atom_sites_solution_hydrogens geom
_atom_sites_solution_primary direct
_atom_sites_solution_secondary difmap
_audit_creation_method SHELXL-97
_cell_angle_alpha 80.136(7)
_cell_angle_beta 82.344(7)
_cell_angle_gamma 77.504(10)
_cell_formula_units_Z 2
_cell_length_a 10.5062(5)
_cell_length_b 13.705(3)
_cell_length_c 14.5932(14)
_cell_measurement_reflns_used 250
_cell_measurement_temperature 130(2)
_cell_measurement_theta_max 20.5
_cell_measurement_theta_min -20.5
_cell_volume 2011.0(5)
_computing_cell_refinement MADNES
_computing_data_collection MADNES
_computing_data_reduction 'MADNES (Messerschmitt & Pflugrath, 1987)'
_computing_molecular_graphics 'ORTEPIII (Burnett, Johnson, 1996)'
_computing_publication_material SHELXL-97
_computing_structure_refinement 'SHELXL-97 (Sheldrick, 1997)'
_computing_structure_solution 'SHELXS-97 (Sheldrick, 1990)'
_diffrn_ambient_temperature 130(2)
_diffrn_measured_fraction_theta_full 0.762
_diffrn_measured_fraction_theta_max 0.762
_diffrn_measurement_device_type 'Enraf-Nonius FAST area-detector'
_diffrn_measurement_method 'ellipsoid-mask fitting'
_diffrn_radiation_monochromator graphite
_diffrn_radiation_source 'rotating anode'
_diffrn_radiation_type MoK\a
_diffrn_radiation_wavelength 0.71073
_diffrn_reflns_av_R_equivalents 0.1003
_diffrn_reflns_av_sigmaI/netI 0.0588
_diffrn_reflns_limit_h_max 14
_diffrn_reflns_limit_h_min -13
_diffrn_reflns_limit_k_max 18
_diffrn_reflns_limit_k_min -13
_diffrn_reflns_limit_l_max 14
_diffrn_reflns_limit_l_min -20
_diffrn_reflns_number 14912
_diffrn_reflns_theta_full 29.85
_diffrn_reflns_theta_max 29.85
_diffrn_reflns_theta_min 2.25
_diffrn_standards_decay_% 'no measurable crystal decay'
_exptl_absorpt_coefficient_mu 0.529
_exptl_absorpt_correction_type none
_exptl_crystal_colour 'dark purple'
_exptl_crystal_density_diffrn 1.391
_exptl_crystal_description irregular
_exptl_crystal_F_000 886
_exptl_crystal_size_max 0.23
_exptl_crystal_size_mid 0.23
_exptl_crystal_size_min 0.10
_refine_diff_density_max
;
1.153 at 1.09 \%A from Fe1
;
_refine_diff_density_min
;
-1.116 at 0.79 \%A from Fe1
;
_refine_diff_density_rms 0.148
_refine_ls_extinction_coef 0.034(3)
_refine_ls_extinction_expression Fc^*^=kFc[1+0.001xFc^2^\l^3^/sin(2\q)]^-1/4^
_refine_ls_extinction_method SHELXL
_refine_ls_goodness_of_fit_ref 1.030
_refine_ls_hydrogen_treatment mixed
_refine_ls_matrix_type full
_refine_ls_number_parameters 550
_refine_ls_number_reflns 8826
_refine_ls_number_restraints 0
_refine_ls_restrained_S_all 1.030
_refine_ls_R_factor_all 0.0828
_refine_ls_R_factor_gt 0.0693
_refine_ls_shift/su_max 0.000
_refine_ls_shift/su_mean 0.000
_refine_ls_structure_factor_coef Fsqd
_refine_ls_weighting_details 'w=1/[\s^2^(Fo^2^)+(0.1418P)^2^+2.0483P] where P=(Fo^2^+2Fc^2^)/3'
_refine_ls_weighting_scheme calc
_refine_ls_wR_factor_gt 0.1922
_refine_ls_wR_factor_ref 0.2048
_reflns_number_gt 7367
_reflns_number_total 8826
_reflns_threshold_expression >2sigma(I)
_cod_data_source_file ja984308q_2.cif
_cod_data_source_block sd:feoepnopzclo4(1)
_cod_depositor_comments
;
The following automatic conversions were performed:

'_refine_ls_weighting_scheme' value 'calc
w=1/[\s^2^(Fo^2^)+(0.1418P)^2^+2.0483P] where P=(Fo^2^+2Fc^2^)/3' was
changed to 'calc'. New tag '_refine_ls_weighting_details' was
created. The value of the new tag was set to
'w=1/[\s^2^(Fo^2^)+(0.1418P)^2^+2.0483P] where P=(Fo^2^+2Fc^2^)/3'.

Automatic conversion script
Id: cif_fix_values 3143 2015-03-26 13:38:13Z robertas 
;
_cod_original_formula_sum 'C42 H50.50 Cl1.50 Fe N7 O5'
_cod_database_code 4116410

loop_
_symmetry_equiv_pos_as_xyz
'x, y, z'
'-x, -y, -z'

loop_
_atom_site_label
_atom_site_type_symbol
_atom_site_fract_x
_atom_site_fract_y
_atom_site_fract_z
_atom_site_U_iso_or_equiv
_atom_site_adp_type
_atom_site_occupancy
_atom_site_calc_flag
_atom_site_refinement_flags
Fe1 Fe 0.38400(3) 0.49921(3) 0.31049(2) 0.00898(15) Uani 1 d .
N1 N 0.4977(2) 0.39188(19) 0.24200(16) 0.0132(5) Uani 1 d .
N2 N 0.3274(2) 0.39152(19) 0.40884(16) 0.0120(5) Uani 1 d .
N3 N 0.2602(2) 0.60637(18) 0.37450(16) 0.0117(5) Uani 1 d .
N4 N 0.4280(2) 0.60614(19) 0.20715(16) 0.0115(5) Uani 1 d .
N5 N 0.5005(2) 0.5100(2) 0.36894(17) 0.0158(5) Uani 1 d .
O1 O 0.5781(3) 0.5206(3) 0.4121(2) 0.0445(8) Uani 1 d .
N6 N 0.2368(2) 0.48927(19) 0.24218(15) 0.0108(5) Uani 1 d .
C3 C 0.1426(3) 0.5618(3) 0.2056(2) 0.0207(6) Uani 1 d .
H3 H 0.1357 0.6323 0.2046 0.025 Uiso 1 calc R
C1 C 0.0556(3) 0.5180(3) 0.1689(2) 0.0251(7) Uani 1 d .
H1 H -0.0191 0.5520 0.1379 0.030 Uiso 1 calc R
C2 C 0.1009(3) 0.4162(3) 0.1870(2) 0.0202(6) Uani 1 d .
H2 H 0.0624 0.3652 0.1717 0.024 Uiso 1 calc R
N7 N 0.2092(2) 0.4013(2) 0.23021(17) 0.0144(5) Uani 1 d .
H7 H 0.2566 0.3415 0.2485 0.017 Uiso 1 calc R
C(M1 C 0.4702(3) 0.2421(2) 0.3544(2) 0.0146(6) Uani 1 d .
H(M1 H 0.4977 0.1709 0.3683 0.017 Uiso 1 calc R
C(M2 C 0.1689(3) 0.4980(2) 0.50717(19) 0.0123(5) Uani 1 d .
H(M2 H 0.1046 0.4973 0.5595 0.015 Uiso 1 calc R
C(M3 C 0.3101(3) 0.7575(2) 0.2732(2) 0.0148(6) Uani 1 d .
H(M3 H 0.2931 0.8293 0.2640 0.018 Uiso 1 calc R
C(M4 C 0.5795(3) 0.4992(2) 0.10491(19) 0.0145(6) Uani 1 d .
H(M4 H 0.6339 0.4994 0.0474 0.017 Uiso 1 calc R
C(A1 C 0.5724(3) 0.4065(2) 0.15767(19) 0.0124(5) Uani 1 d .
C(A2 C 0.5233(3) 0.2896(2) 0.27155(19) 0.0121(5) Uani 1 d .
C(A3 C 0.3800(3) 0.2899(2) 0.4189(2) 0.0139(6) Uani 1 d .
C(A4 C 0.2381(3) 0.4062(2) 0.48549(18) 0.0118(5) Uani 1 d .
C(A5 C 0.1853(3) 0.5916(2) 0.45900(18) 0.0122(5) Uani 1 d .
C(A6 C 0.2528(3) 0.7093(2) 0.3538(2) 0.0128(5) Uani 1 d .
C(A7 C 0.3904(3) 0.7089(2) 0.20458(19) 0.0130(5) Uani 1 d .
C(A8 C 0.5143(3) 0.5917(2) 0.12856(19) 0.0126(5) Uani 1 d .
C(B1 C 0.6442(3) 0.3112(2) 0.13321(19) 0.0130(5) Uani 1 d .
C(B2 C 0.6125(3) 0.2381(2) 0.2033(2) 0.0134(5) Uani 1 d .
C(B3 C 0.3233(3) 0.2393(2) 0.50460(19) 0.0145(6) Uani 1 d .
C(B4 C 0.2342(3) 0.3108(2) 0.54509(19) 0.0130(6) Uani 1 d .
C(B5 C 0.1328(3) 0.6854(2) 0.49192(19) 0.0131(5) Uani 1 d .
C(B6 C 0.1745(3) 0.7592(2) 0.4275(2) 0.0144(6) Uani 1 d .
C(B7 C 0.4505(3) 0.7605(2) 0.1203(2) 0.0149(6) Uani 1 d .
C(B8 C 0.5282(3) 0.6881(2) 0.07406(19) 0.0129(5) Uani 1 d .
C11 C 0.7388(3) 0.2984(3) 0.0475(2) 0.0169(6) Uani 1 d .
H11A H 0.7036 0.3471 -0.0059 0.020 Uiso 1 calc R
H11B H 0.7471 0.2294 0.0325 0.020 Uiso 1 calc R
C12 C 0.8746(3) 0.3152(3) 0.0602(2) 0.0251(7) Uani 1 d .
H12A H 0.8666 0.3829 0.0764 0.038 Uiso 1 calc R
H12B H 0.9318 0.3089 0.0018 0.038 Uiso 1 calc R
H12C H 0.9122 0.2644 0.1104 0.038 Uiso 1 calc R
C21 C 0.6568(3) 0.1262(2) 0.2108(2) 0.0193(6) Uani 1 d .
H21A H 0.6879 0.1086 0.1475 0.023 Uiso 1 calc R
H21B H 0.5807 0.0940 0.2346 0.023 Uiso 1 calc R
C22 C 0.7657(3) 0.0823(3) 0.2742(3) 0.0286(8) Uani 1 d .
H22A H 0.8419 0.1132 0.2511 0.043 Uiso 1 calc R
H22B H 0.7906 0.0091 0.2746 0.043 Uiso 1 calc R
H22C H 0.7346 0.0964 0.3379 0.043 Uiso 1 calc R
C31 C 0.3646(3) 0.1296(2) 0.5417(2) 0.0211(7) Uani 1 d .
H31A H 0.3704 0.0891 0.4907 0.025 Uiso 1 calc R
H31B H 0.2972 0.1092 0.5912 0.025 Uiso 1 calc R
C32 C 0.4967(4) 0.1067(3) 0.5818(3) 0.0302(8) Uani 1 d .
H32A H 0.5656 0.1186 0.5314 0.045 Uiso 1 calc R
H32B H 0.5154 0.0360 0.6113 0.045 Uiso 1 calc R
H32C H 0.4938 0.1509 0.6285 0.045 Uiso 1 calc R
C41 C 0.1546(3) 0.2989(3) 0.6382(2) 0.0207(6) Uani 1 d .
H41A H 0.1364 0.2297 0.6523 0.025 Uiso 1 calc R
H41B H 0.0696 0.3470 0.6351 0.025 Uiso 1 calc R
C42 C 0.2245(4) 0.3177(4) 0.7169(2) 0.0368(10) Uani 1 d .
H42A H 0.3097 0.2713 0.7192 0.055 Uiso 1 calc R
H42B H 0.1711 0.3062 0.7766 0.055 Uiso 1 calc R
H42C H 0.2376 0.3876 0.7053 0.055 Uiso 1 calc R
C51 C 0.0606(3) 0.6968(3) 0.5867(2) 0.0180(6) Uani 1 d .
H51A H -0.0018 0.6502 0.6017 0.022 Uiso 1 calc R
H51B H 0.0099 0.7667 0.5862 0.022 Uiso 1 calc R
C52 C 0.1564(4) 0.6732(3) 0.6616(2) 0.0270(7) Uani 1 d .
H52A H 0.1885 0.6001 0.6743 0.040 Uiso 1 calc R
H52B H 0.1116 0.6978 0.7190 0.040 Uiso 1 calc R
H52C H 0.2305 0.7068 0.6393 0.040 Uiso 1 calc R
C61 C 0.1469(3) 0.8704(2) 0.4308(2) 0.0170(6) Uani 1 d .
H61A H 0.2165 0.9005 0.3909 0.020 Uiso 1 calc R
H61B H 0.1498 0.8815 0.4958 0.020 Uiso 1 calc R
C62 C 0.0141(3) 0.9242(3) 0.3983(3) 0.0266(7) Uani 1 d .
H62A H 0.0108 0.9139 0.3339 0.040 Uiso 1 calc R
H62B H 0.0018 0.9966 0.4009 0.040 Uiso 1 calc R
H62C H -0.0556 0.8966 0.4391 0.040 Uiso 1 calc R
C71 C 0.4289(3) 0.8726(2) 0.0924(2) 0.0213(7) Uani 1 d .
H71A H 0.3392 0.9028 0.1169 0.026 Uiso 1 calc R
H71B H 0.4347 0.8879 0.0233 0.026 Uiso 1 calc R
C72 C 0.5261(4) 0.9220(3) 0.1272(3) 0.0320(8) Uani 1 d .
H72A H 0.5227 0.9060 0.1954 0.048 Uiso 1 calc R
H72B H 0.5035 0.9954 0.1090 0.048 Uiso 1 calc R
H72C H 0.6147 0.8964 0.0995 0.048 Uiso 1 calc R
C81 C 0.6187(3) 0.7019(2) -0.0133(2) 0.0174(6) Uani 1 d .
H81A H 0.5872 0.7685 -0.0501 0.021 Uiso 1 calc R
H81B H 0.6177 0.6491 -0.0516 0.021 Uiso 1 calc R
C82 C 0.7589(3) 0.6957(3) 0.0082(2) 0.0280(8) Uani 1 d .
H82A H 0.7586 0.7415 0.0529 0.042 Uiso 1 calc R
H82B H 0.8123 0.7153 -0.0497 0.042 Uiso 1 calc R
H82C H 0.7957 0.6263 0.0349 0.042 Uiso 1 calc R
Cl1 Cl -0.21203(7) 0.87674(6) 0.73874(5) 0.01714(19) Uani 1 d .
O2 O -0.3012(2) 0.8112(2) 0.78042(18) 0.0289(6) Uani 1 d .
O3 O -0.2575(3) 0.9742(2) 0.7685(2) 0.0358(6) Uani 1 d .
O4 O -0.2066(3) 0.8864(2) 0.63890(17) 0.0332(6) Uani 1 d .
O5 O -0.0844(2) 0.8332(2) 0.7682(2) 0.0331(6) Uani 1 d .
C4 C 0.9831(10) 0.9378(8) 0.0544(6) 0.031(2) Uani 0.50 d P
C5 C 1.0570(15) 0.9991(14) 0.0778(11) 0.039(4) Uani 0.50 d P
H5 H 1.0842 0.9919 0.1386 0.047 Uiso 0.50 calc PR
C6 C 1.0891(18) 1.0729(14) 0.0053(12) 0.057(4) Uani 0.50 d P
H6 H 1.1440 1.1154 0.0166 0.069 Uiso 0.50 calc PR
C7 C 1.0448(16) 1.0880(10) -0.0836(9) 0.058(4) Uani 0.50 d P
H7A H 1.0619 1.1427 -0.1297 0.070 Uiso 0.50 calc PR
C8 C 0.9766(18) 1.0207(16) -0.1004(13) 0.057(5) Uani 0.50 d P
H8 H 0.9534 1.0242 -0.1618 0.068 Uiso 0.50 calc PR
C9 C 0.9404(14) 0.9484(13) -0.0324(9) 0.038(3) Uani 0.50 d P
H9 H 0.8864 0.9058 -0.0445 0.046 Uiso 0.50 calc PR
Cl2 Cl 0.9440(3) 0.8426(2) 0.14277(16) 0.0604(8) Uani 0.50 d P

loop_
_atom_site_aniso_label
_atom_site_aniso_U_11
_atom_site_aniso_U_22
_atom_site_aniso_U_33
_atom_site_aniso_U_23
_atom_site_aniso_U_13
_atom_site_aniso_U_12
Fe1 0.0089(2) 0.0085(2) 0.0102(2) 0.00065(15) -0.00393(13) -0.00296(14)
N1 0.0120(11) 0.0117(13) 0.0166(11) 0.0036(9) -0.0073(8) -0.0046(8)
N2 0.0138(11) 0.0099(12) 0.0129(10) 0.0016(9) -0.0050(8) -0.0039(8)
N3 0.0123(11) 0.0084(12) 0.0150(11) 0.0005(9) -0.0043(8) -0.0030(8)
N4 0.0130(10) 0.0094(12) 0.0118(10) 0.0026(8) -0.0027(8) -0.0036(8)
N5 0.0154(11) 0.0184(14) 0.0148(11) -0.0018(10) -0.0027(9) -0.0054(9)
O1 0.0270(14) 0.077(3) 0.0406(16) -0.0151(15) -0.0189(12) -0.0194(14)
N6 0.0131(11) 0.0087(12) 0.0128(10) -0.0026(9) -0.0046(8) -0.0039(8)
C3 0.0205(14) 0.0147(16) 0.0275(15) -0.0005(12) -0.0145(12) 0.0002(11)
C1 0.0184(15) 0.0282(19) 0.0309(17) -0.0031(14) -0.0166(12) -0.0020(12)
C2 0.0156(14) 0.0297(19) 0.0199(14) -0.0063(12) -0.0058(11) -0.0099(12)
N7 0.0162(11) 0.0130(13) 0.0168(11) -0.0022(9) -0.0055(9) -0.0064(9)
C(M1 0.0169(13) 0.0088(14) 0.0180(13) 0.0003(11) -0.0060(10) -0.0017(10)
C(M2 0.0110(12) 0.0132(14) 0.0128(12) 0.0001(10) -0.0018(9) -0.0035(9)
C(M3 0.0182(13) 0.0075(13) 0.0186(13) 0.0004(11) -0.0046(10) -0.0025(10)
C(M4 0.0140(13) 0.0157(15) 0.0149(12) 0.0013(11) -0.0049(10) -0.0060(10)
C(A1 0.0123(12) 0.0143(15) 0.0124(12) -0.0023(10) -0.0038(9) -0.0045(10)
C(A2 0.0127(12) 0.0059(13) 0.0183(13) -0.0024(10) -0.0045(10) -0.0009(9)
C(A3 0.0137(12) 0.0113(14) 0.0181(13) 0.0020(10) -0.0068(10) -0.0058(10)
C(A4 0.0115(12) 0.0136(15) 0.0113(11) 0.0032(10) -0.0052(9) -0.0061(10)
C(A5 0.0105(12) 0.0142(15) 0.0123(11) -0.0009(10) -0.0042(9) -0.0024(10)
C(A6 0.0121(12) 0.0093(14) 0.0171(12) -0.0017(10) -0.0039(10) -0.0011(9)
C(A7 0.0145(12) 0.0119(14) 0.0133(12) 0.0021(10) -0.0033(9) -0.0059(10)
C(A8 0.0119(12) 0.0140(15) 0.0126(12) 0.0012(10) -0.0050(9) -0.0044(10)
C(B1 0.0128(12) 0.0133(15) 0.0148(12) -0.0050(10) -0.0046(9) -0.0024(10)
C(B2 0.0127(12) 0.0112(14) 0.0177(13) -0.0039(11) -0.0045(10) -0.0024(10)
C(B3 0.0150(13) 0.0128(15) 0.0159(12) 0.0043(11) -0.0056(10) -0.0055(10)
C(B4 0.0143(12) 0.0137(15) 0.0118(11) 0.0033(10) -0.0032(9) -0.0070(10)
C(B5 0.0107(12) 0.0136(14) 0.0140(12) -0.0028(10) -0.0019(9) 0.0008(10)
C(B6 0.0138(13) 0.0121(15) 0.0176(13) -0.0038(11) -0.0026(10) -0.0012(10)
C(B7 0.0161(13) 0.0136(15) 0.0151(12) 0.0033(11) -0.0040(10) -0.0062(10)
C(B8 0.0143(12) 0.0127(15) 0.0127(12) 0.0034(10) -0.0055(9) -0.0067(10)
C11 0.0156(13) 0.0210(16) 0.0158(13) -0.0061(11) -0.0041(10) -0.0029(11)
C12 0.0149(14) 0.038(2) 0.0208(14) -0.0001(14) -0.0037(11) -0.0049(13)
C21 0.0187(14) 0.0130(16) 0.0266(15) -0.0067(12) -0.0028(11) -0.0008(11)
C22 0.0249(17) 0.0175(17) 0.0403(19) 0.0037(15) -0.0097(14) 0.0004(12)
C31 0.0273(16) 0.0112(15) 0.0226(14) 0.0044(12) -0.0032(12) -0.0045(11)
C32 0.038(2) 0.0183(18) 0.0299(17) 0.0004(14) -0.0141(14) 0.0074(14)
C41 0.0236(15) 0.0204(17) 0.0167(13) 0.0032(12) 0.0013(11) -0.0080(12)
C42 0.040(2) 0.050(3) 0.0171(15) -0.0032(16) -0.0048(14) -0.0012(18)
C51 0.0193(14) 0.0173(16) 0.0163(13) -0.0063(11) 0.0029(10) -0.0012(11)
C52 0.0298(17) 0.035(2) 0.0182(14) -0.0066(13) -0.0020(12) -0.0082(14)
C61 0.0199(14) 0.0109(15) 0.0206(14) -0.0039(11) -0.0036(11) -0.0018(10)
C62 0.0273(17) 0.0138(17) 0.0362(18) -0.0021(14) -0.0083(14) 0.0029(12)
C71 0.0313(17) 0.0132(16) 0.0187(14) 0.0038(12) -0.0022(12) -0.0078(12)
C72 0.039(2) 0.0204(19) 0.041(2) -0.0072(16) -0.0004(16) -0.0168(15)
C81 0.0171(13) 0.0216(17) 0.0138(12) 0.0032(11) -0.0039(10) -0.0073(11)
C82 0.0213(16) 0.046(2) 0.0215(15) -0.0074(15) 0.0002(12) -0.0166(15)
Cl1 0.0191(3) 0.0122(4) 0.0210(3) -0.0022(3) -0.0050(3) -0.0036(2)
O2 0.0300(13) 0.0262(14) 0.0325(13) -0.0002(11) -0.0030(10) -0.0135(10)
O3 0.0462(16) 0.0152(14) 0.0458(16) -0.0127(12) -0.0018(12) -0.0012(11)
O4 0.0462(16) 0.0330(16) 0.0208(12) -0.0003(10) -0.0069(11) -0.0097(12)
O5 0.0223(12) 0.0305(16) 0.0474(16) -0.0040(12) -0.0157(11) -0.0015(10)
C4 0.040(5) 0.030(6) 0.026(4) 0.002(4) -0.006(4) -0.013(4)
C5 0.042(7) 0.051(10) 0.039(9) -0.028(8) -0.006(6) -0.022(6)
C6 0.073(10) 0.045(8) 0.066(11) -0.018(8) 0.005(8) -0.036(6)
C7 0.108(11) 0.029(7) 0.043(7) -0.009(5) 0.013(7) -0.034(6)
C8 0.061(12) 0.061(10) 0.041(7) 0.012(7) -0.008(7) -0.009(7)
C9 0.044(7) 0.052(9) 0.026(6) -0.008(5) -0.004(5) -0.020(5)
Cl2 0.108(2) 0.0511(17) 0.0325(10) 0.0020(10) -0.0069(12) -0.0453(15)

loop_
_atom_type_symbol
_atom_type_description
_atom_type_scat_dispersion_real
_atom_type_scat_dispersion_imag
_atom_type_scat_source
C C 0.0033 0.0016 'International Tables Vol C Tables 4.2.6.8 and 6.1.1.4'
H H 0.0000 0.0000 'International Tables Vol C Tables 4.2.6.8 and 6.1.1.4'
N N 0.0061 0.0033 'International Tables Vol C Tables 4.2.6.8 and 6.1.1.4'
O O 0.0106 0.0060 'International Tables Vol C Tables 4.2.6.8 and 6.1.1.4'
Cl Cl 0.1484 0.1585 'International Tables Vol C Tables 4.2.6.8 and 6.1.1.4'
Fe Fe 0.3463 0.8444 'International Tables Vol C Tables 4.2.6.8 and 6.1.1.4'

loop_
_geom_angle_atom_site_label_1
_geom_angle_atom_site_label_2
_geom_angle_atom_site_label_3
_geom_angle
N5 Fe1 N6 177.80(12)
N5 Fe1 N4 92.08(11)
N6 Fe1 N4 88.29(9)
N5 Fe1 N1 94.01(12)
N6 Fe1 N1 88.16(10)
N4 Fe1 N1 90.53(10)
N5 Fe1 N2 92.55(11)
N6 Fe1 N2 87.07(9)
N4 Fe1 N2 175.36(9)
N1 Fe1 N2 89.54(10)
N5 Fe1 N3 89.78(12)
N6 Fe1 N3 88.06(10)
N4 Fe1 N3 89.28(10)
N1 Fe1 N3 176.21(9)
N2 Fe1 N3 90.35(10)
C(A2 N1 C(A1 105.9(2)
C(A2 N1 Fe1 127.34(19)
C(A1 N1 Fe1 126.7(2)
C(A3 N2 C(A4 106.2(2)
C(A3 N2 Fe1 127.0(2)
C(A4 N2 Fe1 126.5(2)
C(A6 N3 C(A5 105.4(2)
C(A6 N3 Fe1 126.84(19)
C(A5 N3 Fe1 126.49(19)
C(A7 N4 C(A8 105.9(2)
C(A7 N4 Fe1 127.19(19)
C(A8 N4 Fe1 126.5(2)
O1 N5 Fe1 176.9(3)
C3 N6 N7 106.1(2)
C3 N6 Fe1 130.0(2)
N7 N6 Fe1 123.71(18)
N6 C3 C1 109.5(3)
C2 C1 C3 105.5(3)
N7 C2 C1 107.5(3)
C2 N7 N6 111.4(2)
C(A2 C(M1 C(A3 125.2(3)
C(A4 C(M2 C(A5 125.4(3)
C(A6 C(M3 C(A7 124.7(3)
C(A1 C(M4 C(A8 125.5(3)
N1 C(A1 C(M4 125.1(3)
N1 C(A1 C(B1 110.2(2)
C(M4 C(A1 C(B1 124.7(3)
N1 C(A2 C(M1 125.1(3)
N1 C(A2 C(B2 110.5(2)
C(M1 C(A2 C(B2 124.4(3)
N2 C(A3 C(M1 125.0(3)
N2 C(A3 C(B3 110.1(3)
C(M1 C(A3 C(B3 124.8(3)
N2 C(A4 C(M2 125.8(2)
N2 C(A4 C(B4 109.9(3)
C(M2 C(A4 C(B4 124.1(3)
N3 C(A5 C(M2 124.8(3)
N3 C(A5 C(B5 110.4(2)
C(M2 C(A5 C(B5 124.8(3)
N3 C(A6 C(M3 124.7(3)
N3 C(A6 C(B6 110.3(2)
C(M3 C(A6 C(B6 125.0(3)
N4 C(A7 C(M3 125.6(2)
N4 C(A7 C(B7 110.1(3)
C(M3 C(A7 C(B7 124.2(3)
N4 C(A8 C(M4 125.4(2)
N4 C(A8 C(B8 110.1(3)
C(M4 C(A8 C(B8 124.4(3)
C(B2 C(B1 C(A1 107.0(3)
C(B2 C(B1 C11 128.0(3)
C(A1 C(B1 C11 124.9(3)
C(B1 C(B2 C(A2 106.4(3)
C(B1 C(B2 C21 128.7(3)
C(A2 C(B2 C21 124.8(3)
C(B4 C(B3 C(A3 106.9(2)
C(B4 C(B3 C31 128.3(3)
C(A3 C(B3 C31 124.8(3)
C(B3 C(B4 C(A4 106.9(2)
C(B3 C(B4 C41 128.1(3)
C(A4 C(B4 C41 124.6(3)
C(B6 C(B5 C(A5 107.4(3)
C(B6 C(B5 C51 127.2(3)
C(A5 C(B5 C51 124.8(3)
C(B5 C(B6 C(A6 106.4(3)
C(B5 C(B6 C61 127.9(3)
C(A6 C(B6 C61 125.7(3)
C(B8 C(B7 C(A7 106.9(3)
C(B8 C(B7 C71 127.9(3)
C(A7 C(B7 C71 125.2(3)
C(B7 C(B8 C(A8 106.9(2)
C(B7 C(B8 C81 128.0(3)
C(A8 C(B8 C81 125.0(3)
C(B1 C11 C12 112.3(2)
C(B2 C21 C22 114.3(3)
C(B3 C31 C32 112.2(3)
C(B4 C41 C42 112.2(3)
C(B5 C51 C52 110.7(3)
C(B6 C61 C62 112.9(3)
C(B7 C71 C72 114.0(3)
C(B8 C81 C82 111.8(2)
O4 Cl1 O5 109.79(18)
O4 Cl1 O3 110.01(17)
O5 Cl1 O3 109.76(18)
O4 Cl1 O2 108.99(17)
O5 Cl1 O2 108.91(16)
O3 Cl1 O2 109.35(17)
C5 C4 C9 123.6(11)
C5 C4 Cl2 115.9(9)
C9 C4 Cl2 120.5(10)
C4 C5 C6 114.5(12)
C5 C6 C7 123.7(14)
C8 C7 C6 116.8(13)
C9 C8 C7 122.0(17)
C8 C9 C4 119.1(14)

loop_
_geom_bond_atom_site_label_1
_geom_bond_atom_site_label_2
_geom_bond_distance
Fe1 N5 1.627(2)
Fe1 N6 1.988(2)
Fe1 N4 1.997(2)
Fe1 N1 2.004(3)
Fe1 N2 2.005(2)
Fe1 N3 2.010(3)
N1 C(A2 1.372(3)
N1 C(A1 1.377(4)
N2 C(A3 1.374(4)
N2 C(A4 1.374(4)
N3 C(A6 1.378(4)
N3 C(A5 1.380(3)
N4 C(A7 1.373(4)
N4 C(A8 1.378(4)
N5 O1 1.141(3)
N6 C3 1.337(4)
N6 N7 1.343(4)
C3 C1 1.399(4)
C1 C2 1.366(5)
C2 N7 1.334(4)
C(M1 C(A2 1.381(4)
C(M1 C(A3 1.385(4)
C(M2 C(A4 1.375(4)
C(M2 C(A5 1.386(4)
C(M3 C(A6 1.379(4)
C(M3 C(A7 1.385(4)
C(M4 C(A1 1.379(4)
C(M4 C(A8 1.381(4)
C(A1 C(B1 1.437(4)
C(A2 C(B2 1.440(4)
C(A3 C(B3 1.443(4)
C(A4 C(B4 1.446(4)
C(A5 C(B5 1.423(4)
C(A6 C(B6 1.440(4)
C(A7 C(B7 1.449(4)
C(A8 C(B8 1.446(4)
C(B1 C(B2 1.365(4)
C(B1 C11 1.500(4)
C(B2 C21 1.493(4)
C(B3 C(B4 1.356(4)
C(B3 C31 1.498(4)
C(B4 C41 1.501(4)
C(B5 C(B6 1.362(4)
C(B5 C51 1.501(4)
C(B6 C61 1.497(4)
C(B7 C(B8 1.355(5)
C(B7 C71 1.495(4)
C(B8 C81 1.495(4)
C11 C12 1.533(4)
C21 C22 1.524(4)
C31 C32 1.527(5)
C41 C42 1.527(5)
C51 C52 1.531(4)
C61 C62 1.526(4)
C71 C72 1.521(5)
C81 C82 1.528(4)
Cl1 O4 1.435(3)
Cl1 O5 1.435(2)
Cl1 O3 1.438(3)
Cl1 O2 1.442(2)
C4 C5 1.371(15)
C4 C9 1.373(15)
C4 Cl2 1.746(10)
C5 C6 1.393(18)
C6 C7 1.40(2)
C7 C8 1.36(2)
C8 C9 1.355(15)
